data_7033967
loop_
_publ_author_name
'Qi, Hai-Xiao'
'Wang, Jian-Feng'
'Ren, Zhi-Gang'
'Ning, Jin-Jiao'
'Lang, Jian-Ping'

_publ_section_title
;
 Syntheses and structures of two gold(i) coordination compounds derived
 from P-S hybrid ligands and their efficient catalytic performance in the
 photodegradation of nitroaromatics in water.
;
_journal_issue 12
_journal_name_full 'Dalton transactions (Cambridge, England : 2003)'
_journal_page_first 5662
_journal_page_last 5671
_journal_paper_doi 10.1039/c5dt00167f
_journal_volume 44
_journal_year 2015
_chemical_formula_moiety 'C26 H24 Au2 P2 S2'
_chemical_formula_sum 'C26 H24 Au2 P2 S2'
_chemical_formula_weight 856.45
_chemical_name_systematic
; 
 ? 
;
_space_group_IT_number 14
_symmetry_cell_setting monoclinic
_symmetry_space_group_name_Hall '-P 2ybc'
_symmetry_space_group_name_H-M 'P 1 21/c 1'
_atom_sites_solution_hydrogens geom
_atom_sites_solution_primary direct
_atom_sites_solution_secondary difmap
_audit_creation_method SHELXL-97
_audit_update_record
;
2014-05-07 deposited with the CCDC.
2015-02-10 downloaded from the CCDC.
;
_cell_angle_alpha 90.00
_cell_angle_beta 98.65(3)
_cell_angle_gamma 90.00
_cell_formula_units_Z 4
_cell_length_a 11.560(2)
_cell_length_b 11.159(2)
_cell_length_c 19.727(4)
_cell_measurement_reflns_used 3924
_cell_measurement_temperature 223(2)
_cell_measurement_theta_max 28.6340
_cell_measurement_theta_min 3.4480
_cell_volume 2515.8(8)
_computing_cell_refinement
;
CrysAlisPro, Agilent Technologies,
Version 1.171.36.28 (release 01-02-2013 CrysAlis171 .NET)
(compiled Feb  1 2013,16:14:44)
;
_computing_data_collection
;
CrysAlisPro, Agilent Technologies,
Version 1.171.36.28 (release 01-02-2013 CrysAlis171 .NET)
(compiled Feb  1 2013,16:14:44)
;
_computing_data_reduction
;
CrysAlisPro, Agilent Technologies,
Version 1.171.36.28 (release 01-02-2013 CrysAlis171 .NET)
(compiled Feb  1 2013,16:14:44)
;
_computing_molecular_graphics 'SHELXS-97 (Sheldrick, 1990)'
_computing_publication_material 'SHELXS-97 (Sheldrick, 1990)'
_computing_structure_refinement 'SHELXL-97 (Sheldrick, 1997)'
_computing_structure_solution 'SHELXS-97 (Sheldrick, 1990)'
_diffrn_ambient_temperature 223(2)
_diffrn_measured_fraction_theta_full 0.998
_diffrn_measured_fraction_theta_max 0.998
_diffrn_measurement_device_type 'Xcalibur, Atlas, Gemini'
_diffrn_measurement_method /w
_diffrn_radiation_monochromator graphite
_diffrn_radiation_source 'Enhance (Mo) X-ray Source'
_diffrn_radiation_type MoK\a
_diffrn_radiation_wavelength 0.71073
_diffrn_reflns_av_R_equivalents 0.0563
_diffrn_reflns_av_sigmaI/netI 0.0704
_diffrn_reflns_limit_h_max 12
_diffrn_reflns_limit_h_min -13
_diffrn_reflns_limit_k_max 13
_diffrn_reflns_limit_k_min -13
_diffrn_reflns_limit_l_max 22
_diffrn_reflns_limit_l_min -23
_diffrn_reflns_number 12641
_diffrn_reflns_theta_full 25.00
_diffrn_reflns_theta_max 25.00
_diffrn_reflns_theta_min 2.86
_exptl_absorpt_coefficient_mu 11.956
_exptl_absorpt_correction_T_max 1.0000
_exptl_absorpt_correction_T_min 0.3049
_exptl_absorpt_correction_type multi-scan
_exptl_absorpt_process_details
;
CrysAlisPro, Agilent Technologies,
Version 1.171.36.28 (release 01-02-2013 CrysAlis171 .NET)
(compiled Feb  1 2013,16:14:44)
Empirical absorption correction using spherical harmonics,
 implemented in SCALE3 ABSPACK scaling algorithm.
;
_exptl_crystal_colour Colorless
_exptl_crystal_density_diffrn 2.261
_exptl_crystal_density_method 'not measured'
_exptl_crystal_description Block
_exptl_crystal_F_000 1600
_exptl_crystal_size_max 0.40
_exptl_crystal_size_mid 0.30
_exptl_crystal_size_min 0.25
_refine_diff_density_max 1.237
_refine_diff_density_min -1.500
_refine_diff_density_rms 0.211
_refine_ls_extinction_method none
_refine_ls_goodness_of_fit_ref 1.101
_refine_ls_hydrogen_treatment constr
_refine_ls_matrix_type full
_refine_ls_number_parameters 289
_refine_ls_number_reflns 4428
_refine_ls_number_restraints 0
_refine_ls_restrained_S_all 1.101
_refine_ls_R_factor_all 0.0582
_refine_ls_R_factor_gt 0.0422
_refine_ls_shift/su_max 0.002
_refine_ls_shift/su_mean 0.000
_refine_ls_structure_factor_coef Fsqd
_refine_ls_weighting_details 'calc w=1/[\s^2^(Fo^2^)+(0.0241P)^2^+0.0000P] where P=(Fo^2^+2Fc^2^)/3'
_refine_ls_weighting_scheme calc
_refine_ls_wR_factor_gt 0.0796
_refine_ls_wR_factor_ref 0.0837
_reflns_number_gt 3623
_reflns_number_total 4428
_reflns_threshold_expression >2sigma(I)
_cod_data_source_file c5dt00167f2.cif
_cod_data_source_block a
_cod_depositor_comments 'Adding full bibliography for 7033966--7033967.cif.'
_cod_original_cell_volume 2515.8(9)
_cod_original_sg_symbol_H-M 'P 21/c'
_cod_database_code 7033967

loop_
_symmetry_equiv_pos_as_xyz
'x, y, z'
'-x, y+1/2, -z+1/2'
'-x, -y, -z'
'x, -y-1/2, z-1/2'

loop_
_atom_site_label
_atom_site_type_symbol
_atom_site_fract_x
_atom_site_fract_y
_atom_site_fract_z
_atom_site_U_iso_or_equiv
_atom_site_adp_type
_atom_site_occupancy
_atom_site_symmetry_multiplicity
_atom_site_calc_flag
_atom_site_refinement_flags
Au1 Au 0.44383(3) 0.59237(3) 0.538963(17) 0.02352(12) Uani 1 1 d .
Au2 Au 0.53241(4) 0.87863(3) 0.529845(16) 0.02434(12) Uani 1 1 d .
P1 P 0.3016(2) 0.6023(2) 0.44583(11) 0.0238(6) Uani 1 1 d .
P2 P 0.5159(2) 0.9496(2) 0.63596(11) 0.0235(6) Uani 1 1 d .
S1 S 0.4153(2) 0.4195(2) 0.36492(11) 0.0270(6) Uani 1 1 d .
S2 S 0.4291(3) 1.1917(2) 0.57462(11) 0.0312(6) Uani 1 1 d .
C1 C 0.3581(9) 0.5700(9) 0.3666(4) 0.030(2) Uani 1 1 d .
H1A H 0.2953 0.5805 0.3278 0.036 Uiso 1 1 calc R
H1B H 0.4204 0.6273 0.3612 0.036 Uiso 1 1 calc R
C2 C 0.5291(10) 1.1112(9) 0.6406(5) 0.031(2) Uani 1 1 d .
H2A H 0.6097 1.1333 0.6363 0.038 Uiso 1 1 calc R
H2B H 0.5142 1.1376 0.6859 0.038 Uiso 1 1 calc R
C3 C 0.1858(9) 0.4915(8) 0.4469(4) 0.025(2) Uani 1 1 d .
C4 C 0.0762(10) 0.5067(10) 0.4126(5) 0.044(3) Uani 1 1 d .
H4 H 0.0563 0.5781 0.3883 0.052 Uiso 1 1 calc R
C5 C -0.0070(11) 0.4168(11) 0.4133(6) 0.055(4) Uani 1 1 d .
H5 H -0.0823 0.4279 0.3885 0.066 Uiso 1 1 calc R
C6 C 0.0180(11) 0.3130(12) 0.4489(6) 0.052(3) Uani 1 1 d .
H6 H -0.0389 0.2530 0.4496 0.062 Uiso 1 1 calc R
C7 C 0.1304(11) 0.2990(10) 0.4843(5) 0.041(3) Uani 1 1 d .
H7 H 0.1496 0.2282 0.5092 0.049 Uiso 1 1 calc R
C8 C 0.2149(10) 0.3863(9) 0.4837(4) 0.033(3) Uani 1 1 d .
H8 H 0.2907 0.3750 0.5078 0.039 Uiso 1 1 calc R
C9 C 0.2290(8) 0.7465(8) 0.4333(4) 0.022(2) Uani 1 1 d .
C10 C 0.2317(9) 0.8249(9) 0.4883(5) 0.031(3) Uani 1 1 d .
H10 H 0.2700 0.8016 0.5317 0.038 Uiso 1 1 calc R
C11 C 0.1796(10) 0.9356(10) 0.4806(6) 0.045(3) Uani 1 1 d .
H11 H 0.1845 0.9881 0.5182 0.053 Uiso 1 1 calc R
C12 C 0.1201(10) 0.9695(10) 0.4176(5) 0.043(3) Uani 1 1 d .
H12 H 0.0806 1.0434 0.4130 0.052 Uiso 1 1 calc R
C13 C 0.1181(10) 0.8962(10) 0.3616(5) 0.041(3) Uani 1 1 d .
H13 H 0.0819 0.9218 0.3182 0.049 Uiso 1 1 calc R
C14 C 0.1704(9) 0.7829(10) 0.3698(5) 0.035(3) Uani 1 1 d .
H14 H 0.1660 0.7308 0.3321 0.042 Uiso 1 1 calc R
C15 C 0.6315(9) 0.8978(8) 0.7023(4) 0.026(2) Uani 1 1 d .
C16 C 0.6302(10) 0.9250(10) 0.7705(5) 0.040(3) Uani 1 1 d .
H16 H 0.5673 0.9686 0.7833 0.049 Uiso 1 1 calc R
C17 C 0.7211(12) 0.8883(11) 0.8206(5) 0.047(3) Uani 1 1 d .
H17 H 0.7192 0.9059 0.8670 0.057 Uiso 1 1 calc R
C18 C 0.8133(11) 0.8265(12) 0.8018(6) 0.053(4) Uani 1 1 d .
H18 H 0.8754 0.8026 0.8354 0.064 Uiso 1 1 calc R
C19 C 0.8158(10) 0.7993(11) 0.7347(6) 0.049(3) Uani 1 1 d .
H19 H 0.8788 0.7550 0.7226 0.059 Uiso 1 1 calc R
C20 C 0.7259(10) 0.8364(9) 0.6839(5) 0.034(3) Uani 1 1 d .
H20 H 0.7294 0.8198 0.6375 0.041 Uiso 1 1 calc R
C21 C 0.3793(9) 0.9119(9) 0.6661(4) 0.024(2) Uani 1 1 d .
C22 C 0.2947(11) 0.9945(11) 0.6732(5) 0.041(3) Uani 1 1 d .
H22 H 0.3096 1.0765 0.6676 0.049 Uiso 1 1 calc R
C23 C 0.1873(11) 0.9582(13) 0.6885(5) 0.051(3) Uani 1 1 d .
H23 H 0.1290 1.0157 0.6917 0.061 Uiso 1 1 calc R
C24 C 0.1650(11) 0.8415(14) 0.6988(5) 0.050(3) Uani 1 1 d .
H24 H 0.0913 0.8180 0.7087 0.060 Uiso 1 1 calc R
C25 C 0.2501(11) 0.7574(12) 0.6949(5) 0.046(3) Uani 1 1 d .
H25 H 0.2352 0.6764 0.7032 0.056 Uiso 1 1 calc R
C26 C 0.3576(9) 0.7913(10) 0.6787(4) 0.031(2) Uani 1 1 d .
H26 H 0.4159 0.7334 0.6761 0.037 Uiso 1 1 calc R

loop_
_atom_site_aniso_label
_atom_site_aniso_U_11
_atom_site_aniso_U_22
_atom_site_aniso_U_33
_atom_site_aniso_U_23
_atom_site_aniso_U_13
_atom_site_aniso_U_12
Au1 0.0233(3) 0.0224(2) 0.02342(19) -0.00050(14) -0.00094(15) 0.00380(17)
Au2 0.0277(3) 0.0230(2) 0.0224(2) 0.00127(14) 0.00404(15) 0.00113(17)
P1 0.0245(16) 0.0207(14) 0.0245(12) 0.0026(10) -0.0021(10) 0.0024(12)
P2 0.0240(16) 0.0224(14) 0.0239(12) 0.0012(10) 0.0034(10) -0.0003(12)
S1 0.0290(16) 0.0228(13) 0.0267(12) -0.0036(10) -0.0035(10) 0.0034(12)
S2 0.0462(19) 0.0256(14) 0.0225(12) 0.0011(10) 0.0069(11) 0.0092(13)
C1 0.031(7) 0.026(6) 0.031(5) 0.010(4) 0.001(4) 0.006(5)
C2 0.032(7) 0.029(6) 0.033(5) 0.006(4) 0.005(4) -0.003(5)
C3 0.026(7) 0.024(6) 0.027(5) -0.003(4) 0.005(4) -0.001(5)
C4 0.030(8) 0.023(6) 0.072(8) 0.008(5) -0.012(6) -0.003(5)
C5 0.032(8) 0.045(8) 0.083(9) -0.016(7) -0.010(6) 0.002(7)
C6 0.045(9) 0.046(8) 0.066(8) -0.011(6) 0.015(6) -0.021(7)
C7 0.049(9) 0.030(6) 0.044(6) 0.002(5) 0.009(5) -0.004(6)
C8 0.039(7) 0.028(6) 0.029(5) -0.001(4) -0.002(5) -0.007(5)
C9 0.014(6) 0.020(5) 0.030(5) -0.001(4) -0.004(4) -0.001(4)
C10 0.032(7) 0.027(6) 0.033(5) 0.006(4) -0.004(4) 0.000(5)
C11 0.042(8) 0.032(7) 0.058(7) -0.014(5) 0.002(6) 0.003(6)
C12 0.046(9) 0.020(6) 0.061(7) -0.007(5) -0.001(6) 0.017(5)
C13 0.033(7) 0.046(7) 0.042(6) 0.011(5) 0.003(5) 0.011(6)
C14 0.035(7) 0.039(7) 0.030(5) -0.003(5) -0.001(5) 0.007(5)
C15 0.025(6) 0.027(6) 0.025(5) 0.011(4) 0.003(4) 0.004(5)
C16 0.040(8) 0.046(7) 0.035(6) 0.005(5) 0.004(5) 0.000(6)
C17 0.054(9) 0.061(9) 0.024(5) 0.009(5) -0.003(5) -0.016(7)
C18 0.034(9) 0.064(9) 0.053(8) 0.024(6) -0.024(6) -0.013(7)
C19 0.027(8) 0.046(8) 0.070(8) 0.013(6) -0.004(6) 0.004(6)
C20 0.033(7) 0.033(6) 0.036(6) 0.001(5) 0.002(5) -0.001(6)
C21 0.032(7) 0.028(6) 0.011(4) -0.004(4) 0.005(4) -0.001(5)
C22 0.042(8) 0.043(7) 0.036(6) 0.009(5) 0.004(5) 0.005(6)
C23 0.028(8) 0.081(11) 0.045(7) 0.020(6) 0.011(5) 0.019(7)
C24 0.026(8) 0.086(11) 0.038(6) 0.012(6) 0.005(5) -0.014(8)
C25 0.048(9) 0.053(8) 0.036(6) -0.008(5) 0.000(5) -0.023(7)
C26 0.021(6) 0.043(7) 0.030(5) -0.005(5) 0.010(4) -0.006(5)

loop_
_atom_type_symbol
_atom_type_description
_atom_type_scat_dispersion_real
_atom_type_scat_dispersion_imag
_atom_type_scat_source
C C 0.0033 0.0016 'International Tables Vol C Tables 4.2.6.8 and 6.1.1.4'
H H 0.0000 0.0000 'International Tables Vol C Tables 4.2.6.8 and 6.1.1.4'
P P 0.1023 0.0942 'International Tables Vol C Tables 4.2.6.8 and 6.1.1.4'
S S 0.1246 0.1234 'International Tables Vol C Tables 4.2.6.8 and 6.1.1.4'
Au Au -2.0133 8.8022 'International Tables Vol C Tables 4.2.6.8 and 6.1.1.4'

loop_
_geom_angle_atom_site_label_1
_geom_angle_atom_site_label_2
_geom_angle_atom_site_label_3
_geom_angle
_geom_angle_site_symmetry_1
_geom_angle_site_symmetry_3
P1 Au1 S1 178.55(10) . 3_666
P1 Au1 Au1 86.30(7) . 3_666
S1 Au1 Au1 94.34(7) 3_666 3_666
P1 Au1 Au2 95.69(6) . .
S1 Au1 Au2 85.17(6) 3_666 .
Au1 Au1 Au2 117.94(2) 3_666 .
P2 Au2 S2 173.78(10) . 3_676
P2 Au2 Au2 89.79(7) . 3_676
S2 Au2 Au2 91.53(6) 3_676 3_676
P2 Au2 Au1 102.29(7) . .
S2 Au2 Au1 80.01(7) 3_676 .
Au2 Au2 Au1 144.74(2) 3_676 .
C9 P1 C1 106.1(4) . .
C9 P1 C3 106.1(5) . .
C1 P1 C3 103.6(5) . .
C9 P1 Au1 114.6(3) . .
C1 P1 Au1 112.0(3) . .
C3 P1 Au1 113.5(3) . .
C2 P2 C15 103.5(4) . .
C2 P2 C21 106.5(5) . .
C15 P2 C21 105.8(4) . .
C2 P2 Au2 112.0(3) . .
C15 P2 Au2 113.4(3) . .
C21 P2 Au2 114.8(3) . .
C1 S1 Au1 104.7(3) . 3_666
C2 S2 Au2 106.3(3) . 3_676
S1 C1 P1 112.3(5) . .
S1 C1 H1A 109.1 . .
P1 C1 H1A 109.1 . .
S1 C1 H1B 109.1 . .
P1 C1 H1B 109.1 . .
H1A C1 H1B 107.9 . .
P2 C2 S2 114.3(5) . .
P2 C2 H2A 108.7 . .
S2 C2 H2A 108.7 . .
P2 C2 H2B 108.7 . .
S2 C2 H2B 108.7 . .
H2A C2 H2B 107.6 . .
C4 C3 C8 120.0(9) . .
C4 C3 P1 122.8(8) . .
C8 C3 P1 117.2(8) . .
C3 C4 C5 120.1(10) . .
C3 C4 H4 120.0 . .
C5 C4 H4 120.0 . .
C6 C5 C4 121.7(11) . .
C6 C5 H5 119.2 . .
C4 C5 H5 119.2 . .
C5 C6 C7 117.6(11) . .
C5 C6 H6 121.2 . .
C7 C6 H6 121.2 . .
C8 C7 C6 121.8(11) . .
C8 C7 H7 119.1 . .
C6 C7 H7 119.1 . .
C7 C8 C3 118.9(10) . .
C7 C8 H8 120.6 . .
C3 C8 H8 120.6 . .
C10 C9 C14 117.9(9) . .
C10 C9 P1 119.8(7) . .
C14 C9 P1 122.3(7) . .
C11 C10 C9 121.5(9) . .
C11 C10 H10 119.2 . .
C9 C10 H10 119.2 . .
C10 C11 C12 119.8(10) . .
C10 C11 H11 120.1 . .
C12 C11 H11 120.1 . .
C13 C12 C11 120.5(10) . .
C13 C12 H12 119.8 . .
C11 C12 H12 119.8 . .
C12 C13 C14 119.4(9) . .
C12 C13 H13 120.3 . .
C14 C13 H13 120.3 . .
C9 C14 C13 120.7(9) . .
C9 C14 H14 119.6 . .
C13 C14 H14 119.6 . .
C20 C15 C16 119.2(9) . .
C20 C15 P2 119.5(7) . .
C16 C15 P2 121.1(8) . .
C15 C16 C17 120.6(11) . .
C15 C16 H16 119.7 . .
C17 C16 H16 119.7 . .
C18 C17 C16 119.5(10) . .
C18 C17 H17 120.2 . .
C16 C17 H17 120.2 . .
C19 C18 C17 120.5(10) . .
C19 C18 H18 119.7 . .
C17 C18 H18 119.7 . .
C18 C19 C20 120.6(12) . .
C18 C19 H19 119.7 . .
C20 C19 H19 119.7 . .
C15 C20 C19 119.4(10) . .
C15 C20 H20 120.3 . .
C19 C20 H20 120.3 . .
C22 C21 C26 118.8(10) . .
C22 C21 P2 123.2(8) . .
C26 C21 P2 117.9(8) . .
C21 C22 C23 120.3(11) . .
C21 C22 H22 119.8 . .
C23 C22 H22 119.8 . .
C24 C23 C22 121.0(12) . .
C24 C23 H23 119.5 . .
C22 C23 H23 119.5 . .
C23 C24 C25 119.8(12) . .
C23 C24 H24 120.1 . .
C25 C24 H24 120.1 . .
C24 C25 C26 120.3(12) . .
C24 C25 H25 119.8 . .
C26 C25 H25 119.8 . .
C25 C26 C21 119.7(11) . .
C25 C26 H26 120.1 . .
C21 C26 H26 120.1 . .

loop_
_geom_bond_atom_site_label_1
_geom_bond_atom_site_label_2
_geom_bond_distance
_geom_bond_site_symmetry_2
Au1 P1 2.277(2) .
Au1 S1 2.310(2) 3_666
Au1 Au1 2.9834(9) 3_666
Au1 Au2 3.3676(8) .
Au2 P2 2.273(2) .
Au2 S2 2.310(2) 3_676
Au2 Au2 3.0032(9) 3_676
P1 C9 1.813(9) .
P1 C1 1.819(10) .
P1 C3 1.825(10) .
P2 C2 1.811(10) .
P2 C15 1.818(9) .
P2 C21 1.818(10) .
S1 C1 1.807(10) .
S1 Au1 2.310(2) 3_666
S2 C2 1.839(9) .
S2 Au2 2.310(2) 3_676
C1 H1A 0.9800 .
C1 H1B 0.9800 .
C2 H2A 0.9800 .
C2 H2B 0.9800 .
C3 C4 1.354(14) .
C3 C8 1.395(13) .
C4 C5 1.391(16) .
C4 H4 0.9400 .
C5 C6 1.363(17) .
C5 H5 0.9400 .
C6 C7 1.388(16) .
C6 H6 0.9400 .
C7 C8 1.380(15) .
C7 H7 0.9400 .
C8 H8 0.9400 .
C9 C10 1.390(12) .
C9 C14 1.392(12) .
C10 C11 1.372(14) .
C10 H10 0.9400 .
C11 C12 1.381(13) .
C11 H11 0.9400 .
C12 C13 1.371(14) .
C12 H12 0.9400 .
C13 C14 1.401(14) .
C13 H13 0.9400 .
C14 H14 0.9400 .
C15 C20 1.382(14) .
C15 C16 1.383(13) .
C16 C17 1.391(15) .
C16 H16 0.9400 .
C17 C18 1.366(18) .
C17 H17 0.9400 .
C18 C19 1.362(16) .
C18 H18 0.9400 .
C19 C20 1.395(14) .
C19 H19 0.9400 .
C20 H20 0.9400 .
C21 C22 1.366(14) .
C21 C26 1.398(13) .
C22 C23 1.382(16) .
C22 H22 0.9400 .
C23 C24 1.349(18) .
C23 H23 0.9400 .
C24 C25 1.370(17) .
C24 H24 0.9400 .
C25 C26 1.382(14) .
C25 H25 0.9400 .
C26 H26 0.9400 .
